data_4062505
loop_
_publ_author_name
'Holliday, Bradley J.'
'Ulmann, Pirmin A.'
'Mirkin, Chad A.'
'Stern, Charlotte L.'
'Zakharov, Lev N.'
'Rheingold, Arnold L.'

_publ_section_title
;
 A Systematic Study of the Role of Ligand Structure in the Formation
 of Homobinuclear Rhodium Macrocycles Formed via the Weak-Link
 Approach
;
_journal_name_full Organometallics
_journal_paper_doi 10.1021/om030611a
_journal_year 2004
_chemical_formula_moiety 'C70 H68 O4 P4 Rh2, 2(B F4), 0.5(C H2 Cl2), 0.5(C5 H12)'
_chemical_formula_sum 'C73 H68 B2 Cl F8 O4 P4 Rh2'
_chemical_formula_weight 1548.04
_space_group_IT_number 9
_symmetry_cell_setting monoclinic
_symmetry_space_group_name_Hall 'C -2yc'
_symmetry_space_group_name_H-M 'C 1 c 1'
_cell_angle_alpha 90.00
_cell_angle_beta 129.141(2)
_cell_angle_gamma 90.00
_cell_formula_units_Z 4
_cell_length_a 23.571(4)
_cell_length_b 26.920(5)
_cell_length_c 16.234(3)
_cell_measurement_temperature 153(2)
_cell_volume 7989(3)
_diffrn_ambient_temperature 153(2)
_exptl_crystal_density_diffrn 1.287
_cod_depositor_comments
;
The following automatic conversions were performed:
'_symmetry_cell_setting' value 'Monoclinic' changed to 'monoclinic'
according to '/home/saulius/struct/CIF-dictionaries/cif_core.dic'
dictionary named 'cif_core.dic' version 2.4.1 from 2010-06-29.

Automatic conversion script
Id: cif_fix_enum 1527 2010-12-29 10:47:43Z saulius 
;
_cod_original_sg_symbol_H-M 'C c'
_cod_database_code 4062505

loop_
_symmetry_equiv_pos_as_xyz
'x, y, z'
'x, -y, z+1/2'
'x+1/2, y+1/2, z'
'x+1/2, -y+1/2, z+1/2'

loop_
_atom_site_label
_atom_site_type_symbol
_atom_site_fract_x
_atom_site_fract_y
_atom_site_fract_z
_atom_site_U_iso_or_equiv
_atom_site_adp_type
_atom_site_occupancy
_atom_site_calc_flag
_atom_site_refinement_flags
_atom_site_disorder_assembly
_atom_site_disorder_group
Rh1 Rh 0.60726(5) 0.73159(3) 0.46648(6) 0.0534(2) Uani 1 d . . .
Rh2 Rh 0.8326 0.57843(2) 0.9608 0.04569(17) Uani 1 d . . .
Cl1 Cl 0.2645(10) 0.5967(7) 0.3317(16) 0.213(6) Uiso 0.50 d P . .
Cl2 Cl 0.3078(6) 0.6737(4) 0.4912(8) 0.124(3) Uiso 0.50 d P . .
P1 P 0.81980(13) 0.55029(9) 1.07726(16) 0.0480(5) Uani 1 d . . .
P2 P 0.85618(12) 0.65775(9) 1.01925(15) 0.0473(5) Uani 1 d . . .
P3 P 0.68975(12) 0.69533(8) 0.45963(16) 0.0439(5) Uani 1 d . . .
P4 P 0.51205(13) 0.71613(10) 0.29662(18) 0.0570(6) Uani 1 d . . .
F1 F 0.5616 0.8883 0.1829 0.215(6) Uiso 1 d . . .
F2 F 0.4536 0.8789 0.1449 0.168(4) Uiso 1 d . . .
F3 F 0.5117 0.9513 0.2054 0.261(9) Uiso 1 d . . .
F4 F 0.5545 0.8859 0.3129 0.45(2) Uiso 1 d . . .
F5 F 0.0400(9) 0.9405(6) 0.1500(13) 0.184(5) Uiso 1 d . . .
F6 F 0.0882(4) 0.9008(3) 0.0901(6) 0.095(2) Uiso 1 d . . .
F7 F -0.0062(6) 0.8635(4) 0.0642(9) 0.139(3) Uiso 1 d . . .
F8 F 0.0950(4) 0.8704(3) 0.2275(6) 0.0898(19) Uiso 1 d . . .
O1 O 0.8442(6) 0.4560(3) 0.9618(7) 0.093(3) Uani 1 d . . .
O2 O 0.7480(3) 0.7341(2) 0.7396(4) 0.0526(14) Uani 1 d . . .
O3 O 0.4756(6) 0.8056(4) 0.4051(7) 0.119(4) Uani 1 d . . .
O4 O 0.8159(3) 0.6235(2) 0.7457(4) 0.0508(14) Uani 1 d . . .
C1 C 0.8886(5) 0.5643(5) 0.8803(7) 0.073(3) Uani 1 d . . .
C2 C 0.8932(7) 0.5208(6) 0.9308(9) 0.089(4) Uani 1 d . . .
C3 C 0.8365(8) 0.4998(4) 0.9155(8) 0.079(3) Uani 1 d . . .
C4 C 0.7643(6) 0.5195(3) 0.8358(7) 0.059(2) Uani 1 d . . .
C5 C 0.7553(5) 0.5616(3) 0.7770(6) 0.0455(18) Uani 1 d . . .
C6 C 0.8188(5) 0.5827(3) 0.8001(6) 0.0441(19) Uani 1 d . . .
C7 C 0.9514(8) 0.5803(6) 0.8973(10) 0.096(4) Uani 1 d . . .
C8 C 0.8698(6) 0.5762(4) 1.2095(6) 0.063(3) Uani 1 d . . .
C9 C 0.9429(7) 0.5682(6) 1.2804(8) 0.087(4) Uani 1 d . . .
C10 C 0.9838(9) 0.5881(7) 1.3861(10) 0.115(6) Uani 1 d . . .
C11 C 0.9494(12) 0.6109(7) 1.4174(9) 0.137(9) Uani 1 d . . .
C12 C 0.8746(13) 0.6180(6) 1.3468(11) 0.137(8) Uani 1 d . . .
C13 C 0.8319(8) 0.6009(4) 1.2385(8) 0.079(3) Uani 1 d . . .
C14 C 0.7263(5) 0.5436(3) 1.0276(6) 0.0439(17) Uani 1 d . . .
C15 C 0.7103(6) 0.5183(3) 1.0868(7) 0.056(2) Uani 1 d . . .
C16 C 0.6391(5) 0.5122(4) 1.0475(8) 0.057(2) Uani 1 d . . .
C17 C 0.5832(5) 0.5331(4) 0.9497(8) 0.065(2) Uani 1 d . . .
C18 C 0.5960(6) 0.5577(4) 0.8895(8) 0.062(2) Uani 1 d . . .
C19 C 0.6685(5) 0.5629(3) 0.9289(7) 0.052(2) Uani 1 d . . .
C20 C 0.8514(6) 0.4866(4) 1.1101(8) 0.066(3) Uani 1 d . . .
C21 C 0.8136(8) 0.4512(4) 1.0158(9) 0.075(3) Uani 1 d . . .
C22 C 0.9530(5) 0.6732(4) 1.1231(7) 0.059(2) Uani 1 d . . .
C23 C 0.9750(6) 0.7246(5) 1.1581(7) 0.075(3) Uani 1 d . . .
C24 C 1.0487(7) 0.7346(6) 1.2403(9) 0.087(4) Uani 1 d . . .
C25 C 1.0979(8) 0.6964(7) 1.2872(12) 0.108(5) Uani 1 d . . .
C26 C 1.0788(7) 0.6481(9) 1.2500(13) 0.122(6) Uani 1 d . . .
C27 C 1.0042(7) 0.6378(6) 1.1692(9) 0.085(4) Uani 1 d . . .
C28 C 0.8085(5) 0.6841(3) 1.0634(6) 0.0481(19) Uani 1 d . . .
C29 C 0.8433(6) 0.7081(5) 1.1608(7) 0.072(3) Uani 1 d . . .
C30 C 0.8005(9) 0.7284(5) 1.1860(10) 0.086(4) Uani 1 d . . .
C31 C 0.7267(9) 0.7234(5) 1.1206(12) 0.092(4) Uani 1 d . . .
C32 C 0.6905(6) 0.6976(4) 1.0223(8) 0.069(3) Uani 1 d . . .
C33 C 0.7305(5) 0.6797(3) 0.9952(7) 0.054(2) Uani 1 d . . .
C34 C 0.8342(5) 0.7016(4) 0.9163(6) 0.053(2) Uani 1 d . . .
C35 C 0.7540(5) 0.7042(3) 0.8201(6) 0.0486(19) Uani 1 d . . .
C36 C 0.6797(5) 0.7486(4) 0.6554(7) 0.059(2) Uani 1 d . . .
C37 C 0.6754(6) 0.7915(4) 0.6027(7) 0.057(2) Uani 1 d . . .
C38 C 0.6107(8) 0.8130(4) 0.5226(9) 0.077(3) Uani 1 d . . .
C39 C 0.5458(9) 0.7879(6) 0.4867(9) 0.099(5) Uani 1 d . . .
C40 C 0.5486(7) 0.7417(5) 0.5364(8) 0.081(3) Uani 1 d . . .
C41 C 0.6165(6) 0.7225(5) 0.6220(7) 0.067(3) Uani 1 d . . .
C42 C 0.7415(11) 0.8193(6) 0.6376(13) 0.117(6) Uani 1 d . . .
C43 C 0.7379(5) 0.7390(3) 0.4348(6) 0.049(2) Uani 1 d . . .
C44 C 0.8035(5) 0.7245(3) 0.4553(6) 0.0478(19) Uani 1 d . . .
C45 C 0.8389(5) 0.7583(4) 0.4350(6) 0.056(2) Uani 1 d . . .
C46 C 0.8087(6) 0.8047(4) 0.3956(6) 0.061(2) Uani 1 d . . .
C47 C 0.7435(6) 0.8165(4) 0.3737(7) 0.062(2) Uani 1 d . . .
C48 C 0.7114(5) 0.7848(3) 0.3975(6) 0.0506(19) Uani 1 d . . .
C49 C 0.6626(4) 0.6427(3) 0.3697(6) 0.0449(17) Uani 1 d . . .
C50 C 0.6224(5) 0.6053(4) 0.3691(7) 0.054(2) Uani 1 d . . .
C51 C 0.5982(6) 0.5647(4) 0.3008(8) 0.067(3) Uani 1 d . . .
C52 C 0.6139(5) 0.5637(4) 0.2323(8) 0.067(3) Uani 1 d . . .
C53 C 0.6519(5) 0.5997(4) 0.2288(7) 0.060(2) Uani 1 d . . .
C54 C 0.6778(5) 0.6405(3) 0.2990(6) 0.052(2) Uani 1 d . . .
C55 C 0.5224(5) 0.7194(4) 0.1948(7) 0.054(2) Uani 1 d . . .
C56 C 0.5126(5) 0.6798(4) 0.1321(8) 0.063(3) Uani 1 d . . .
C57 C 0.5191(7) 0.6850(5) 0.0546(8) 0.081(4) Uani 1 d . . .
C58 C 0.5331(6) 0.7310(4) 0.0338(8) 0.070(3) Uani 1 d . . .
C59 C 0.5445(6) 0.7718(4) 0.0958(8) 0.066(3) Uani 1 d . . .
C60 C 0.5378(6) 0.7662(4) 0.1722(8) 0.062(2) Uani 1 d . . .
C61 C 0.4586(6) 0.6612(4) 0.2673(8) 0.069(3) Uani 1 d . . .
C62 C 0.3970(6) 0.6483(6) 0.1628(8) 0.093(4) Uani 1 d . . .
C63 C 0.3559(8) 0.6057(7) 0.1410(10) 0.105(5) Uani 1 d . . .
C64 C 0.3720(8) 0.5759(6) 0.2215(11) 0.092(4) Uani 1 d . . .
C65 C 0.4333(8) 0.5889(5) 0.3282(10) 0.087(4) Uani 1 d . . .
C66 C 0.4760(5) 0.6296(5) 0.3489(7) 0.069(3) Uani 1 d . . .
C67 C 0.4416(6) 0.7635(4) 0.2516(8) 0.069(3) Uani 1 d . . .
C68 C 0.443(2) 0.788(2) 0.3115(15) 0.55(6) Uani 1 d . . .
C69 C 0.7670(4) 0.6715(3) 0.5899(5) 0.0446(17) Uani 1 d . . .
C70 C 0.7471(4) 0.6316(3) 0.6355(5) 0.0402(16) Uani 1 d . . .
C71 C 0.3025(19) 0.6595(13) 0.391(3) 0.112(9) Uiso 0.50 d P . .
C72 C 0.4020(17) 0.4494(11) 0.455(3) 0.103(9) Uiso 0.50 d P . .
C73 C 0.3791(19) 0.4455(12) 0.362(3) 0.110(9) Uiso 0.50 d P . .
C74 C 0.4112(13) 0.3989(9) 0.3511(19) 0.076(6) Uiso 0.50 d P . .
C75 C 0.4098(18) 0.3886(12) 0.259(3) 0.106(9) Uiso 0.50 d P . .
C76 C 0.4416(18) 0.3390(12) 0.264(3) 0.107(9) Uiso 0.50 d P . .
B1 B 0.5203 0.9011 0.2115 0.132(7) Uiso 1 d . . .
B2 B 0.0516(8) 0.8959(5) 0.1341(12) 0.079(3) Uiso 1 d . . .
H1 H 0.9394 0.5051 0.9781 0.106 Uiso 1 d . . .
H2 H 0.7229 0.5043 0.8227 0.070 Uiso 1 d . . .
H3 H 0.7081 0.5754 0.7239 0.055 Uiso 1 d . . .
H4 H 0.9878 0.5884 0.9702 0.115 Uiso 1 d . . .
H5 H 0.9691 0.5540 0.8794 0.115 Uiso 1 d . . .
H6 H 0.9404 0.6082 0.8546 0.115 Uiso 1 d . . .
H7 H 0.9670 0.5493 1.2607 0.103 Uiso 1 d . . .
H8 H 1.0358 0.5850 1.4345 0.139 Uiso 1 d . . .
H9 H 0.9758 0.6226 1.4880 0.163 Uiso 1 d . . .
H10 H 0.8510 0.6343 1.3702 0.167 Uiso 1 d . . .
H11 H 0.7804 0.6061 1.1887 0.096 Uiso 1 d . . .
H12 H 0.7491 0.5052 1.1548 0.067 Uiso 1 d . . .
H13 H 0.6283 0.4939 1.0863 0.068 Uiso 1 d . . .
H14 H 0.5341 0.5302 0.9239 0.077 Uiso 1 d . . .
H15 H 0.5567 0.5712 0.8223 0.075 Uiso 1 d . . .
H16 H 0.6783 0.5797 0.8878 0.062 Uiso 1 d . . .
H17 H 0.9021 0.4865 1.1443 0.079 Uiso 1 d . . .
H18 H 0.8438 0.4746 1.1574 0.079 Uiso 1 d . . .
H19 H 0.7626 0.4590 0.9673 0.091 Uiso 1 d . . .
H20 H 0.8196 0.4181 1.0402 0.091 Uiso 1 d . . .
H21 H 0.9395 0.7507 1.1254 0.090 Uiso 1 d . . .
H22 H 1.0648 0.7679 1.2635 0.105 Uiso 1 d . . .
H23 H 1.1469 0.7036 1.3478 0.128 Uiso 1 d . . .
H24 H 1.1151 0.6224 1.2783 0.148 Uiso 1 d . . .
H25 H 0.9895 0.6044 1.1462 0.104 Uiso 1 d . . .
H26 H 0.8952 0.7106 1.2094 0.086 Uiso 1 d . . .
H27 H 0.8244 0.7463 1.2509 0.101 Uiso 1 d . . .
H28 H 0.6993 0.7366 1.1400 0.112 Uiso 1 d . . .
H29 H 0.6389 0.6932 0.9763 0.083 Uiso 1 d . . .
H30 H 0.7057 0.6635 0.9285 0.064 Uiso 1 d . . .
H31 H 0.8493 0.7338 0.9471 0.064 Uiso 1 d . . .
H32 H 0.8608 0.6920 0.8930 0.064 Uiso 1 d . . .
H33 H 0.7271 0.7193 0.8388 0.059 Uiso 1 d . . .
H34 H 0.7355 0.6717 0.7936 0.059 Uiso 1 d . . .
H35 H 0.6088 0.8437 0.4917 0.092 Uiso 1 d . . .
H36 H 0.5049 0.7250 0.5107 0.095 Uiso 1 d . . .
H37 H 0.6199 0.6927 0.6565 0.081 Uiso 1 d . . .
H38 H 0.7675 0.8294 0.7094 0.144 Uiso 1 d . . .
H39 H 0.7715 0.7982 0.6328 0.144 Uiso 1 d . . .
H40 H 0.7273 0.8475 0.5939 0.144 Uiso 1 d . . .
H41 H 0.8233 0.6924 0.4826 0.057 Uiso 1 d . . .
H42 H 0.8831 0.7490 0.4482 0.067 Uiso 1 d . . .
H43 H 0.8329 0.8284 0.3839 0.074 Uiso 1 d . . .
H44 H 0.7206 0.8474 0.3410 0.074 Uiso 1 d . . .
H45 H 0.6690 0.7952 0.3876 0.061 Uiso 1 d . . .
H46 H 0.6106 0.6073 0.4152 0.065 Uiso 1 d . . .
H47 H 0.5717 0.5384 0.3016 0.079 Uiso 1 d . . .
H48 H 0.5968 0.5361 0.1853 0.081 Uiso 1 d . . .
H49 H 0.6613 0.5976 0.1798 0.072 Uiso 1 d . . .
H50 H 0.7051 0.6662 0.2983 0.062 Uiso 1 d . . .
H51 H 0.5008 0.6479 0.1430 0.076 Uiso 1 d . . .
H52 H 0.5145 0.6570 0.0156 0.099 Uiso 1 d . . .
H53 H 0.5350 0.7349 -0.0225 0.085 Uiso 1 d . . .
H54 H 0.5573 0.8032 0.0847 0.079 Uiso 1 d . . .
H55 H 0.5428 0.7945 0.2115 0.074 Uiso 1 d . . .
H56 H 0.3829 0.6693 0.1051 0.111 Uiso 1 d . . .
H57 H 0.3168 0.5968 0.0693 0.127 Uiso 1 d . . .
H58 H 0.3428 0.5477 0.2064 0.111 Uiso 1 d . . .
H59 H 0.4443 0.5691 0.3856 0.104 Uiso 1 d . . .
H60 H 0.5186 0.6362 0.4202 0.082 Uiso 1 d . . .
H61 H 0.4409 0.7843 0.2038 0.084 Uiso 1 d . . .
H62 H 0.3965 0.7461 0.2142 0.084 Uiso 1 d . . .
H63 H 0.3981 0.7818 0.2923 0.634 Uiso 1 d . . .
H64 H 0.4407 0.8206 0.2795 0.634 Uiso 1 d . . .
H65 H 0.8012 0.6576 0.5837 0.054 Uiso 1 d . . .
H66 H 0.7887 0.6986 0.6380 0.054 Uiso 1 d . . .
H67 H 0.7321 0.6017 0.5952 0.048 Uiso 1 d . . .
H68 H 0.7091 0.6429 0.6359 0.048 Uiso 1 d . . .

loop_
_atom_site_aniso_label
_atom_site_aniso_U_11
_atom_site_aniso_U_22
_atom_site_aniso_U_33
_atom_site_aniso_U_23
_atom_site_aniso_U_13
_atom_site_aniso_U_12
Rh1 0.0549(4) 0.0844(5) 0.0343(3) 0.0091(3) 0.0346(3) 0.0179(3)
Rh2 0.0497(3) 0.0697(4) 0.0285(3) 0.0037(3) 0.0298(3) 0.0063(3)
P1 0.0564(12) 0.0683(14) 0.0297(9) 0.0005(9) 0.0322(9) -0.0016(10)
P2 0.0458(11) 0.0776(14) 0.0250(8) -0.0043(9) 0.0255(8) -0.0038(10)
P3 0.0489(11) 0.0610(12) 0.0336(9) 0.0007(8) 0.0316(9) 0.0032(9)
P4 0.0542(13) 0.0918(17) 0.0369(11) 0.0150(11) 0.0344(11) 0.0176(12)
O1 0.162(8) 0.078(5) 0.079(5) 0.044(4) 0.095(6) 0.071(5)
O2 0.060(4) 0.075(4) 0.038(3) 0.006(3) 0.038(3) 0.008(3)
O3 0.127(8) 0.192(10) 0.069(5) 0.047(6) 0.077(6) 0.100(8)
O4 0.056(3) 0.080(4) 0.031(2) 0.003(2) 0.034(3) -0.008(3)
C1 0.047(5) 0.152(10) 0.032(4) 0.005(5) 0.030(4) 0.015(6)
C2 0.095(8) 0.149(11) 0.057(6) 0.048(7) 0.064(6) 0.071(8)
C3 0.127(10) 0.089(7) 0.056(6) 0.007(5) 0.074(7) 0.031(7)
C4 0.089(7) 0.061(5) 0.042(4) 0.002(4) 0.049(5) 0.007(5)
C5 0.058(5) 0.057(4) 0.027(3) -0.005(3) 0.030(4) -0.004(4)
C6 0.046(4) 0.072(5) 0.027(4) 0.008(3) 0.029(4) 0.012(4)
C7 0.081(8) 0.157(13) 0.063(7) 0.013(7) 0.051(7) 0.008(8)
C8 0.084(7) 0.080(6) 0.027(4) -0.004(4) 0.036(5) -0.028(5)
C9 0.071(7) 0.139(11) 0.040(5) -0.003(6) 0.030(6) -0.028(7)
C10 0.086(9) 0.184(16) 0.037(6) 0.005(8) 0.021(6) -0.024(9)
C11 0.191(18) 0.166(15) 0.033(6) -0.030(8) 0.060(9) -0.107(14)
C12 0.25(2) 0.143(13) 0.068(8) -0.062(9) 0.122(13) -0.113(14)
C13 0.141(11) 0.072(6) 0.054(6) -0.018(5) 0.075(7) -0.029(7)
C14 0.056(5) 0.050(4) 0.037(4) -0.005(3) 0.035(4) -0.006(4)
C15 0.075(6) 0.069(5) 0.040(4) 0.004(4) 0.044(5) 0.010(5)
C16 0.065(6) 0.073(6) 0.056(5) 0.010(4) 0.049(5) 0.003(4)
C17 0.065(6) 0.091(7) 0.066(6) -0.004(5) 0.055(5) 0.000(5)
C18 0.068(6) 0.078(6) 0.056(5) 0.000(5) 0.047(5) 0.006(5)
C19 0.062(5) 0.069(5) 0.041(4) -0.002(4) 0.040(4) -0.008(4)
C20 0.087(7) 0.083(7) 0.051(5) 0.017(5) 0.054(5) 0.017(5)
C21 0.121(9) 0.067(6) 0.067(6) 0.016(5) 0.073(7) 0.018(6)
C22 0.053(5) 0.097(7) 0.034(4) -0.006(4) 0.030(4) -0.020(5)
C23 0.067(6) 0.135(10) 0.037(5) 0.002(5) 0.038(5) -0.014(6)
C24 0.077(8) 0.133(11) 0.040(5) 0.005(6) 0.032(5) -0.038(8)
C25 0.068(8) 0.147(14) 0.083(9) -0.002(9) 0.035(7) -0.059(9)
C26 0.047(7) 0.21(2) 0.091(10) 0.051(12) 0.035(7) 0.019(9)
C27 0.073(7) 0.125(10) 0.049(6) 0.010(6) 0.034(6) -0.017(7)
C28 0.065(5) 0.061(5) 0.037(4) -0.006(3) 0.041(4) -0.007(4)
C29 0.060(6) 0.124(9) 0.042(5) -0.030(5) 0.036(5) -0.014(6)
C30 0.118(11) 0.110(10) 0.068(7) -0.026(6) 0.076(8) -0.003(7)
C31 0.113(11) 0.113(10) 0.095(9) -0.017(7) 0.088(10) -0.001(8)
C32 0.065(6) 0.102(8) 0.055(5) 0.005(5) 0.046(5) 0.019(5)
C33 0.058(5) 0.068(5) 0.044(4) 0.006(4) 0.037(4) 0.004(4)
C34 0.060(5) 0.078(6) 0.035(4) -0.003(4) 0.037(4) 0.002(4)
C35 0.054(5) 0.071(5) 0.032(4) -0.001(3) 0.033(4) 0.001(4)
C36 0.058(6) 0.094(7) 0.036(4) 0.007(4) 0.034(4) 0.025(5)
C37 0.071(6) 0.065(5) 0.049(5) 0.001(4) 0.045(5) 0.005(5)
C38 0.116(10) 0.074(7) 0.064(6) 0.007(5) 0.067(7) 0.035(7)
C39 0.117(11) 0.148(12) 0.049(6) 0.033(7) 0.060(7) 0.086(10)
C40 0.089(8) 0.126(10) 0.046(5) 0.005(6) 0.052(6) 0.026(7)
C41 0.061(6) 0.120(8) 0.033(4) -0.003(5) 0.036(5) 0.006(6)
C42 0.165(16) 0.095(10) 0.100(11) 0.015(8) 0.088(12) 0.026(10)
C43 0.059(5) 0.068(6) 0.033(4) -0.002(4) 0.035(4) -0.007(4)
C44 0.059(5) 0.060(5) 0.038(4) -0.003(3) 0.037(4) -0.005(4)
C45 0.060(5) 0.092(7) 0.026(3) -0.011(4) 0.032(4) -0.020(5)
C46 0.074(6) 0.080(6) 0.028(4) -0.005(4) 0.032(4) -0.012(5)
C47 0.067(6) 0.077(6) 0.035(4) 0.002(4) 0.029(4) 0.002(5)
C48 0.055(5) 0.063(5) 0.035(4) -0.003(4) 0.029(4) 0.004(4)
C49 0.040(4) 0.061(5) 0.034(4) 0.005(3) 0.024(3) 0.012(3)
C50 0.047(5) 0.078(6) 0.041(4) 0.004(4) 0.028(4) 0.002(4)
C51 0.074(7) 0.063(6) 0.047(5) 0.008(4) 0.031(5) -0.002(5)
C52 0.044(5) 0.089(7) 0.048(5) -0.006(5) 0.019(4) 0.002(5)
C53 0.061(6) 0.076(6) 0.044(5) -0.007(4) 0.034(4) 0.007(5)
C54 0.058(5) 0.069(5) 0.039(4) -0.004(4) 0.036(4) 0.003(4)
C55 0.055(5) 0.083(6) 0.036(4) 0.014(4) 0.035(4) 0.016(4)
C56 0.061(6) 0.097(7) 0.052(5) 0.015(5) 0.045(5) 0.024(5)
C57 0.091(8) 0.118(9) 0.051(5) 0.023(6) 0.053(6) 0.048(7)
C58 0.069(6) 0.115(9) 0.052(5) 0.035(6) 0.050(5) 0.037(6)
C59 0.062(6) 0.102(8) 0.052(5) 0.018(5) 0.044(5) 0.011(5)
C60 0.058(6) 0.088(7) 0.048(5) 0.006(4) 0.037(5) 0.009(5)
C61 0.062(6) 0.100(7) 0.057(5) 0.023(5) 0.044(5) 0.009(5)
C62 0.059(6) 0.160(12) 0.044(5) 0.025(7) 0.025(5) -0.018(7)
C63 0.088(9) 0.142(12) 0.055(7) 0.018(8) 0.031(6) -0.018(9)
C64 0.080(8) 0.122(11) 0.082(9) 0.013(7) 0.054(7) -0.012(7)
C65 0.101(9) 0.116(9) 0.072(7) 0.014(7) 0.068(8) -0.004(7)
C66 0.055(5) 0.115(8) 0.040(4) 0.015(5) 0.032(4) -0.001(5)
C67 0.059(6) 0.106(8) 0.053(5) 0.014(5) 0.040(5) 0.028(5)
C68 0.32(4) 0.94(11) 0.054(10) -0.08(3) -0.038(16) 0.51(6)
C69 0.045(4) 0.071(5) 0.027(3) -0.004(3) 0.027(3) -0.006(4)
C70 0.040(4) 0.063(5) 0.025(3) 0.003(3) 0.024(3) 0.001(3)

loop_
_geom_bond_atom_site_label_1
_geom_bond_atom_site_label_2
_geom_bond_distance
_geom_bond_site_symmetry_2
_geom_bond_publ_flag
Rh1 P4 2.236(2) . ?
Rh1 P3 2.240(2) . ?
Rh1 C39 2.261(10) . ?
Rh1 C40 2.293(11) . ?
Rh1 C38 2.356(10) . ?
Rh1 C37 2.363(10) . ?
Rh1 C41 2.405(9) . ?
Rh1 C36 2.432(8) . ?
Rh2 P1 2.2269(19) . ?
Rh2 C4 2.258(10) . ?
Rh2 P2 2.259(3) . ?
Rh2 C3 2.262(11) . ?
Rh2 C5 2.359(7) . ?
Rh2 C2 2.359(10) . ?
Rh2 C1 2.402(9) . ?
Rh2 C6 2.419(7) . ?
Cl1 C71 1.87(4) . ?
Cl2 C71 1.59(4) . ?
P1 C20 1.811(11) . ?
P1 C8 1.813(8) . ?
P1 C14 1.816(8) . ?
P2 C28 1.815(8) . ?
P2 C34 1.833(9) . ?
P2 C22 1.834(9) . ?
P3 C69 1.827(8) . ?
P3 C49 1.835(8) . ?
P3 C43 1.847(8) . ?
P4 C61 1.801(12) . ?
P4 C55 1.818(8) . ?
P4 C67 1.840(10) . ?
F1 B1 1.36023(19) . ?
F2 B1 1.36062(19) . ?
F3 B1 1.3610(2) . ?
F4 B1 1.3604(2) . ?
F5 B2 1.29(2) . ?
F6 B2 1.432(17) . ?
F7 B2 1.396(18) . ?
F8 B2 1.362(16) . ?
O1 C3 1.348(14) . ?
O1 C21 1.449(13) . ?
O2 C36 1.354(11) . ?
O2 C35 1.463(9) . ?
O3 C68 1.28(2) . ?
O3 C39 1.397(14) . ?
O4 C6 1.385(10) . ?
O4 C70 1.488(9) . ?
C1 C2 1.392(19) . ?
C1 C7 1.393(18) . ?
C1 C6 1.394(13) . ?
C2 C3 1.322(19) . ?
C2 H1 0.948(10) . ?
C3 C4 1.441(16) . ?
C4 C5 1.409(12) . ?
C4 H2 0.949(11) . ?
C5 C6 1.411(12) . ?
C5 H3 0.953(9) . ?
C7 H4 0.950(13) . ?
C7 H5 0.955(15) . ?
C7 H6 0.942(14) . ?
C8 C9 1.355(17) . ?
C8 C13 1.412(17) . ?
C9 C10 1.441(19) . ?
C9 H7 0.954(15) . ?
C10 C11 1.35(3) . ?
C10 H8 0.954(16) . ?
C11 C12 1.38(3) . ?
C11 H9 0.948(12) . ?
C12 C13 1.443(14) . ?
C12 H10 0.95(2) . ?
C13 H11 0.953(14) . ?
C14 C19 1.391(12) . ?
C14 C15 1.410(11) . ?
C15 C16 1.378(14) . ?
C15 H12 0.952(9) . ?
C16 C17 1.390(14) . ?
C16 H13 0.951(8) . ?
C17 C18 1.364(14) . ?
C17 H14 0.952(9) . ?
C18 C19 1.402(13) . ?
C18 H15 0.951(10) . ?
C19 H16 0.948(8) . ?
C20 C21 1.522(16) . ?
C20 H17 0.948(11) . ?
C20 H18 0.949(9) . ?
C21 H19 0.956(13) . ?
C21 H20 0.950(10) . ?
C22 C27 1.336(17) . ?
C22 C23 1.460(16) . ?
C23 C24 1.395(16) . ?
C23 H21 0.957(13) . ?
C24 C25 1.37(2) . ?
C24 H22 0.952(14) . ?
C25 C26 1.38(3) . ?
C25 H23 0.952(13) . ?
C26 C27 1.406(19) . ?
C26 H24 0.963(18) . ?
C27 H25 0.953(15) . ?
C28 C29 1.397(11) . ?
C28 C33 1.433(13) . ?
C29 C30 1.417(16) . ?
C29 H26 0.951(10) . ?
C30 C31 1.36(2) . ?
C30 H27 0.954(11) . ?
C31 C32 1.427(17) . ?
C31 H28 0.946(12) . ?
C32 C33 1.355(13) . ?
C32 H29 0.950(11) . ?
C33 H30 0.953(9) . ?
C34 C35 1.514(12) . ?
C34 H31 0.950(9) . ?
C34 H32 0.949(8) . ?
C35 H33 0.950(8) . ?
C35 H34 0.951(9) . ?
C36 C37 1.402(14) . ?
C36 C41 1.410(15) . ?
C37 C38 1.359(16) . ?
C37 C42 1.48(2) . ?
C38 C39 1.42(2) . ?
C38 H35 0.952(12) . ?
C39 C40 1.46(2) . ?
C40 C41 1.397(16) . ?
C40 H36 0.945(14) . ?
C41 H37 0.952(12) . ?
C42 H38 0.953(17) . ?
C42 H39 0.948(18) . ?
C42 H40 0.943(15) . ?
C43 C48 1.341(13) . ?
C43 C44 1.416(13) . ?
C44 C45 1.405(12) . ?
C44 H41 0.948(8) . ?
C45 C46 1.379(15) . ?
C45 H42 0.956(10) . ?
C46 C47 1.378(15) . ?
C46 H43 0.952(10) . ?
C47 C48 1.347(14) . ?
C47 H44 0.952(10) . ?
C48 H45 0.952(9) . ?
C49 C50 1.379(13) . ?
C49 C54 1.403(11) . ?
C50 C51 1.396(15) . ?
C50 H46 0.951(9) . ?
C51 C52 1.375(16) . ?
C51 H47 0.951(11) . ?
C52 C53 1.346(16) . ?
C52 H48 0.953(11) . ?
C53 C54 1.415(13) . ?
C53 H49 0.953(9) . ?
C54 H50 0.950(9) . ?
C55 C56 1.389(14) . ?
C55 C60 1.422(14) . ?
C56 C57 1.368(13) . ?
C56 H51 0.953(11) . ?
C57 C58 1.375(17) . ?
C57 H52 0.946(12) . ?
C58 C59 1.398(16) . ?
C58 H53 0.948(9) . ?
C59 C60 1.355(13) . ?
C59 H54 0.952(11) . ?
C60 H55 0.950(10) . ?
C61 C66 1.400(13) . ?
C61 C62 1.414(16) . ?
C62 C63 1.394(19) . ?
C62 H56 0.957(11) . ?
C63 C64 1.367(19) . ?
C63 H57 0.953(13) . ?
C64 C65 1.431(19) . ?
C64 H58 0.948(13) . ?
C65 C66 1.378(17) . ?
C65 H59 0.958(11) . ?
C66 H60 0.955(9) . ?
C67 C68 1.16(2) . ?
C67 H61 0.948(11) . ?
C67 H62 0.952(12) . ?
C68 H63 0.90(6) . ?
C68 H64 1.01(7) . ?
C69 C70 1.536(10) . ?
C69 H65 0.949(8) . ?
C69 H66 0.948(8) . ?
C70 H67 0.952(8) . ?
C70 H68 0.951(7) . ?
C72 C73 1.25(4) . ?
C73 C74 1.53(4) . ?
C74 C75 1.49(4) . ?
C75 C76 1.51(4) . ?
